data_4084825
loop_
_publ_author_name
'Miyada, Takuma'
'Huang Kwan, Enrique'
'Yamashita, Makoto'

_publ_section_title
;
 Synthesis, Structure, and Bonding Properties of Ruthenium Complexes
 Possessing a Boron-Based PBP Pincer Ligand and Their Application for
 Catalytic Hydrogenation
;
_journal_issue 23
_journal_name_full Organometallics
_journal_page_first 6760
_journal_paper_doi 10.1021/om500585j
_journal_volume 33
_journal_year 2014
_chemical_formula_moiety 'C24 H50 B2 N2 P2 Ru, C H Cl3'
_chemical_formula_sum 'C25 H51 B2 Cl3 N2 P2 Ru'
_chemical_formula_weight 670.65
_chemical_name_systematic
;
 ?
;
_space_group_crystal_system orthorhombic
_space_group_IT_number 61
_space_group_name_Hall '-P 2ac 2ab'
_space_group_name_H-M_alt 'P b c a'
_symmetry_space_group_name_Hall '-P 2ac 2ab'
_symmetry_space_group_name_H-M 'P b c a'
_atom_sites_solution_hydrogens mixed
_audit_creation_method SHELXL-2014
_cell_angle_alpha 90
_cell_angle_beta 90
_cell_angle_gamma 90
_cell_formula_units_Z 8
_cell_length_a 12.290(2)
_cell_length_b 34.719(6)
_cell_length_c 15.244(3)
_cell_measurement_reflns_used 11559
_cell_measurement_temperature 93(2)
_cell_measurement_theta_max 31.2412
_cell_measurement_theta_min 2.4306
_cell_volume 6505(2)
_computing_cell_refinement 'RIGAKU CrystalClear'
_computing_data_collection 'RIGAKU CrystalClear'
_computing_data_reduction 'RIGAKU CrystalClear'
_computing_molecular_graphics 'Yadokari-XG 2009(Wakita Nemoto et al.)'
_computing_publication_material 'Yadokari-XG 2009(Wakita,Nemoto et al.)'
_computing_structure_refinement 'SHELXL-2014 (Sheldrick, 2014)'
_computing_structure_solution SIR-2004
_diffrn_ambient_temperature 93(2)
_diffrn_detector_area_resol_mean 28.5714
_diffrn_measured_fraction_theta_full 100.0000
_diffrn_measured_fraction_theta_max 31.2412
_diffrn_measurement_device_type 'Rigaku VariMax Saturn'
_diffrn_measurement_method 'omega scans'
_diffrn_radiation_monochromator Confocal
_diffrn_radiation_source 'rotating-anode X-ray tube'
_diffrn_radiation_type MoK\a
_diffrn_radiation_wavelength 0.71075
_diffrn_reflns_av_R_equivalents 0.1100
_diffrn_reflns_av_unetI/netI 0.0747
_diffrn_reflns_Laue_measured_fraction_full 0.971
_diffrn_reflns_Laue_measured_fraction_max 0.998
_diffrn_reflns_limit_h_max 13
_diffrn_reflns_limit_h_min -14
_diffrn_reflns_limit_k_max 39
_diffrn_reflns_limit_k_min -41
_diffrn_reflns_limit_l_max 18
_diffrn_reflns_limit_l_min -18
_diffrn_reflns_number 41087
_diffrn_reflns_point_group_measured_fraction_full 0.971
_diffrn_reflns_point_group_measured_fraction_max 0.998
_diffrn_reflns_theta_full 31.2412
_diffrn_reflns_theta_max 24.998
_diffrn_reflns_theta_min 3.145
_exptl_absorpt_coefficient_mu 0.844
_exptl_absorpt_correction_T_max 1.0000
_exptl_absorpt_correction_T_min 0.8671
_exptl_absorpt_correction_type multi-scan
_exptl_absorpt_process_details 'Jacobson, R. (1998) Private communication'
_exptl_crystal_colour Yellow
_exptl_crystal_density_diffrn 1.370
_exptl_crystal_description Block
_exptl_crystal_F_000 2800
_exptl_crystal_size_max 0.150
_exptl_crystal_size_mid 0.070
_exptl_crystal_size_min 0.040
_refine_diff_density_max 1.106
_refine_diff_density_min -1.962
_refine_diff_density_rms 0.149
_refine_ls_extinction_method none
_refine_ls_goodness_of_fit_ref 1.189
_refine_ls_hydrogen_treatment mixed
_refine_ls_matrix_type full
_refine_ls_number_parameters 346
_refine_ls_number_reflns 5723
_refine_ls_number_restraints 0
_refine_ls_restrained_S_all 1.189
_refine_ls_R_factor_all 0.1079
_refine_ls_R_factor_gt 0.0919
_refine_ls_shift/su_max 0.000
_refine_ls_shift/su_mean 0.000
_refine_ls_structure_factor_coef Fsqd
_refine_ls_weighting_details 'w=1/[\s^2^(Fo^2^)+(0.0716P)^2^+47.3352P] where P=(Fo^2^+2Fc^2^)/3'
_refine_ls_weighting_scheme calc
_refine_ls_wR_factor_gt 0.1978
_refine_ls_wR_factor_ref 0.2076
_reflns_Friedel_coverage 0.000
_reflns_number_gt 4849
_reflns_number_total 5723
_reflns_threshold_expression 'I > 2\s(I)'
_cod_data_source_file om500585j_si_002.cif
_cod_data_source_block 5
_cod_depositor_comments
;
The following automatic conversions were performed:

'_exptl_absorpt_correction_type' value 'Multi-scan' changed to
'multi-scan' according to
/home/saulius/struct/COD-crude-data--automatic-downloads/rss-feeds/ACS/lib/dictionaries/cif_core.dic
dictionary named 'cif_core.dic' version 2.4.2 from 2011-04-26.

Automatic conversion script
Id: cif_fix_values 2935 2014-11-11 08:27:57Z andrius 

 Adding full bibliography for 4084822--4084825.cif.
;
_cod_database_code 4084825
_shelx_space_group_comment
;
The symmetry employed for this shelxl refinement is uniquely defined
by the following loop, which should always be used as a source of
symmetry information in preference to the above space-group names.
They are only intended as comments.
;
_shelx_estimated_absorpt_t_min 0.884
_shelx_estimated_absorpt_t_max 0.967
_shelxl_version_number 2014-1

loop_
_space_group_symop_operation_xyz
'x, y, z'
'-x+1/2, -y, z+1/2'
'x+1/2, -y+1/2, -z'
'-x, y+1/2, -z+1/2'
'-x, -y, -z'
'x-1/2, y, -z-1/2'
'-x-1/2, y-1/2, z'
'x, -y-1/2, z-1/2'

loop_
_atom_site_label
_atom_site_type_symbol
_atom_site_fract_x
_atom_site_fract_y
_atom_site_fract_z
_atom_site_U_iso_or_equiv
_atom_site_adp_type
_atom_site_occupancy
_atom_site_site_symmetry_order
_atom_site_calc_flag
_atom_site_refinement_flags_posn
_atom_site_refinement_flags_adp
Ru1 Ru 0.20522(5) 0.08831(2) 0.51072(4) 0.0162(2) Uani 1 1 d . .
B1 B 0.1421(7) 0.1277(3) 0.4246(6) 0.022(2) Uani 1 1 d . .
H1 H 0.2190(19) 0.1318(7) 0.5053(15) -1.200 Uiso 1 1 d . U
H2 H 0.1304(18) 0.0854(6) 0.4273(15) -1.200 Uiso 1 1 d . U
B2 B 0.2726(9) 0.0414(3) 0.6058(6) 0.028(2) Uani 1 1 d . .
H3 H 0.228(7) 0.033(2) 0.666(6) 0.034 Uiso 1 1 d . U
H4 H 0.357(7) 0.027(2) 0.593(6) 0.034 Uiso 1 1 d . U
H5 H 0.2186(18) 0.0414(7) 0.5244(15) -1.200 Uiso 1 1 d . U
H6 H 0.2863(18) 0.0774(7) 0.6012(15) -1.200 Uiso 1 1 d . U
P1 P 0.34593(16) 0.09170(6) 0.40413(12) 0.0167(4) Uani 1 1 d . .
P2 P 0.04080(16) 0.10567(6) 0.58349(12) 0.0174(4) Uani 1 1 d . .
N1 N 0.1943(5) 0.14281(19) 0.3471(4) 0.0207(14) Uani 1 1 d . .
C1 C 0.1389(6) 0.1761(2) 0.3218(5) 0.0174(16) Uani 1 1 d . .
C2 C 0.1611(7) 0.2032(2) 0.2578(5) 0.0234(18) Uani 1 1 d . .
H7 H 0.2229 0.2006 0.2209 0.028 Uiso 1 1 calc R U
C3 C 0.0910(7) 0.2342(2) 0.2487(5) 0.0275(19) Uani 1 1 d . .
H8 H 0.1057 0.2530 0.2048 0.033 Uiso 1 1 calc R U
C4 C 0.0004(7) 0.2388(2) 0.3017(5) 0.0259(19) Uani 1 1 d . .
H9 H -0.0462 0.2603 0.2934 0.031 Uiso 1 1 calc R U
C5 C -0.0230(7) 0.2115(2) 0.3679(5) 0.0236(18) Uani 1 1 d . .
H10 H -0.0838 0.2148 0.4057 0.028 Uiso 1 1 calc R U
C6 C 0.0448(6) 0.1802(2) 0.3762(5) 0.0192(16) Uani 1 1 d . .
N2 N 0.0436(5) 0.14958(17) 0.4353(4) 0.0179(14) Uani 1 1 d . .
C7 C 0.3088(6) 0.1337(2) 0.3316(5) 0.0200(17) Uani 1 1 d . .
H11 H 0.3549 0.1562 0.3457 0.024 Uiso 1 1 calc R U
H12 H 0.3202 0.1268 0.2692 0.024 Uiso 1 1 calc R U
C8 C 0.3534(6) 0.0505(2) 0.3246(5) 0.0220(17) Uani 1 1 d . .
C9 C 0.2447(7) 0.0493(2) 0.2763(5) 0.0248(18) Uani 1 1 d . .
H13 H 0.2365 0.0726 0.2408 0.037 Uiso 1 1 calc R U
H14 H 0.1853 0.0478 0.3190 0.037 Uiso 1 1 calc R U
H15 H 0.2426 0.0266 0.2381 0.037 Uiso 1 1 calc R U
C10 C 0.3661(7) 0.0122(2) 0.3752(5) 0.0262(19) Uani 1 1 d . .
H16 H 0.3066 0.0096 0.4177 0.039 Uiso 1 1 calc R U
H17 H 0.4359 0.0120 0.4063 0.039 Uiso 1 1 calc R U
H18 H 0.3638 -0.0094 0.3338 0.039 Uiso 1 1 calc R U
C11 C 0.4450(7) 0.0538(2) 0.2562(5) 0.0266(19) Uani 1 1 d . .
H19 H 0.4346 0.0342 0.2108 0.040 Uiso 1 1 calc R U
H20 H 0.5155 0.0498 0.2850 0.040 Uiso 1 1 calc R U
H21 H 0.4433 0.0794 0.2294 0.040 Uiso 1 1 calc R U
C12 C 0.4852(6) 0.1067(2) 0.4422(5) 0.0187(16) Uani 1 1 d . .
C13 C 0.5451(7) 0.0720(2) 0.4813(6) 0.0293(19) Uani 1 1 d . .
H22 H 0.6139 0.0805 0.5074 0.044 Uiso 1 1 calc R U
H23 H 0.5600 0.0532 0.4349 0.044 Uiso 1 1 calc R U
H24 H 0.4996 0.0601 0.5266 0.044 Uiso 1 1 calc R U
C14 C 0.5581(6) 0.1253(3) 0.3707(5) 0.0275(19) Uani 1 1 d . .
H25 H 0.5224 0.1485 0.3477 0.041 Uiso 1 1 calc R U
H26 H 0.5694 0.1069 0.3228 0.041 Uiso 1 1 calc R U
H27 H 0.6285 0.1323 0.3963 0.041 Uiso 1 1 calc R U
C15 C 0.4693(7) 0.1363(2) 0.5152(5) 0.0270(19) Uani 1 1 d . .
H28 H 0.4262 0.1248 0.5625 0.041 Uiso 1 1 calc R U
H29 H 0.4310 0.1588 0.4918 0.041 Uiso 1 1 calc R U
H30 H 0.5403 0.1442 0.5381 0.041 Uiso 1 1 calc R U
C16 C -0.0120(7) 0.1487(2) 0.5203(5) 0.0196(17) Uani 1 1 d . .
H31 H -0.0916 0.1464 0.5116 0.024 Uiso 1 1 calc R U
H32 H 0.0028 0.1727 0.5532 0.024 Uiso 1 1 calc R U
C17 C -0.0766(6) 0.0702(2) 0.5750(5) 0.0230(17) Uani 1 1 d . .
C18 C -0.1802(6) 0.0829(2) 0.6215(5) 0.0248(18) Uani 1 1 d . .
H33 H -0.2389 0.0647 0.6083 0.037 Uiso 1 1 calc R U
H34 H -0.2008 0.1086 0.6012 0.037 Uiso 1 1 calc R U
H35 H -0.1675 0.0835 0.6850 0.037 Uiso 1 1 calc R U
C19 C -0.0393(7) 0.0310(2) 0.6096(5) 0.0266(19) Uani 1 1 d . .
H36 H -0.0267 0.0327 0.6730 0.040 Uiso 1 1 calc R U
H37 H 0.0284 0.0235 0.5802 0.040 Uiso 1 1 calc R U
H38 H -0.0956 0.0117 0.5978 0.040 Uiso 1 1 calc R U
C20 C -0.1009(7) 0.0652(2) 0.4764(5) 0.0248(18) Uani 1 1 d . .
H39 H -0.1612 0.0470 0.4688 0.037 Uiso 1 1 calc R U
H40 H -0.0361 0.0553 0.4466 0.037 Uiso 1 1 calc R U
H41 H -0.1210 0.0902 0.4511 0.037 Uiso 1 1 calc R U
C21 C 0.0496(6) 0.1255(2) 0.6986(5) 0.0210(17) Uani 1 1 d . .
C22 C -0.0464(6) 0.1519(2) 0.7259(5) 0.0253(18) Uani 1 1 d . .
H42 H -0.1151 0.1379 0.7189 0.038 Uiso 1 1 calc R U
H43 H -0.0472 0.1749 0.6887 0.038 Uiso 1 1 calc R U
H44 H -0.0377 0.1595 0.7874 0.038 Uiso 1 1 calc R U
C23 C 0.0599(7) 0.0922(2) 0.7642(5) 0.0253(18) Uani 1 1 d . .
H45 H 0.1129 0.0735 0.7423 0.038 Uiso 1 1 calc R U
H46 H -0.0110 0.0797 0.7713 0.038 Uiso 1 1 calc R U
H47 H 0.0844 0.1023 0.8210 0.038 Uiso 1 1 calc R U
C24 C 0.1543(6) 0.1497(2) 0.7027(5) 0.0265(19) Uani 1 1 d . .
H48 H 0.1632 0.1602 0.7619 0.040 Uiso 1 1 calc R U
H49 H 0.1493 0.1710 0.6605 0.040 Uiso 1 1 calc R U
H50 H 0.2170 0.1335 0.6882 0.040 Uiso 1 1 calc R U
C25 C 0.2403(7) 0.2513(2) 0.4466(6) 0.0302(19) Uani 1 1 d . .
H51 H 0.1839 0.2422 0.4041 0.036 Uiso 1 1 calc R U
Cl1 Cl 0.2372(2) 0.22131(7) 0.53910(16) 0.0457(6) Uani 1 1 d . .
Cl2 Cl 0.3692(2) 0.24809(8) 0.39592(17) 0.0466(6) Uani 1 1 d . .
Cl3 Cl 0.2107(2) 0.29905(7) 0.4755(2) 0.0540(8) Uani 1 1 d . .

loop_
_atom_site_aniso_label
_atom_site_aniso_U_11
_atom_site_aniso_U_22
_atom_site_aniso_U_33
_atom_site_aniso_U_23
_atom_site_aniso_U_13
_atom_site_aniso_U_12
Ru1 0.0183(4) 0.0167(3) 0.0136(3) 0.0022(2) 0.0016(2) 0.0020(3)
B1 0.024(5) 0.030(5) 0.012(4) 0.000(4) 0.003(4) -0.009(4)
B2 0.043(7) 0.021(5) 0.021(5) 0.010(4) 0.002(4) 0.010(4)
P1 0.0176(10) 0.0203(10) 0.0123(9) -0.0001(8) 0.0014(7) 0.0014(8)
P2 0.0185(10) 0.0199(10) 0.0139(10) 0.0023(8) 0.0002(8) -0.0006(8)
N1 0.022(4) 0.025(4) 0.014(3) 0.002(3) 0.003(3) -0.001(3)
C1 0.024(4) 0.015(4) 0.013(4) 0.001(3) 0.000(3) 0.001(3)
C2 0.033(5) 0.024(4) 0.014(4) 0.004(3) 0.005(3) 0.002(4)
C3 0.037(5) 0.029(4) 0.017(4) 0.010(3) -0.001(4) 0.001(4)
C4 0.033(5) 0.023(4) 0.022(4) 0.009(3) -0.005(4) 0.009(4)
C5 0.026(4) 0.020(4) 0.024(4) -0.002(3) -0.002(3) 0.004(3)
C6 0.023(4) 0.021(4) 0.014(4) 0.005(3) -0.001(3) 0.002(3)
N2 0.026(4) 0.015(3) 0.013(3) 0.000(3) 0.000(3) 0.001(3)
C7 0.023(4) 0.023(4) 0.014(4) 0.009(3) 0.008(3) -0.002(3)
C8 0.021(4) 0.030(5) 0.015(4) -0.003(3) -0.002(3) 0.005(3)
C9 0.028(4) 0.023(4) 0.024(4) -0.003(3) -0.007(4) 0.002(4)
C10 0.033(5) 0.021(4) 0.024(4) -0.003(3) 0.003(4) 0.001(4)
C11 0.031(5) 0.031(5) 0.018(4) 0.002(3) 0.004(3) 0.003(4)
C12 0.015(4) 0.023(4) 0.018(4) -0.002(3) -0.002(3) -0.004(3)
C13 0.022(4) 0.029(5) 0.037(5) 0.007(4) 0.000(4) 0.003(4)
C14 0.019(4) 0.041(5) 0.023(4) -0.001(4) 0.005(3) -0.003(4)
C15 0.031(5) 0.033(5) 0.017(4) -0.003(3) 0.001(3) -0.011(4)
C16 0.026(4) 0.021(4) 0.012(4) 0.005(3) 0.004(3) 0.005(3)
C17 0.022(4) 0.028(4) 0.018(4) 0.002(3) 0.003(3) -0.003(3)
C18 0.022(4) 0.035(5) 0.017(4) 0.001(3) -0.002(3) 0.000(4)
C19 0.023(4) 0.031(5) 0.026(4) 0.001(4) 0.002(3) -0.007(4)
C20 0.030(5) 0.025(4) 0.019(4) -0.001(3) -0.007(3) -0.003(4)
C21 0.023(4) 0.020(4) 0.020(4) -0.001(3) -0.005(3) -0.005(3)
C22 0.029(5) 0.028(4) 0.019(4) -0.004(3) 0.002(3) 0.003(4)
C23 0.030(5) 0.029(5) 0.017(4) 0.003(3) 0.003(3) 0.003(4)
C24 0.024(4) 0.036(5) 0.019(4) -0.002(4) 0.002(3) -0.009(4)
C25 0.042(5) 0.024(4) 0.025(4) 0.001(4) 0.006(4) -0.010(4)
Cl1 0.0549(16) 0.0447(14) 0.0374(13) 0.0099(11) 0.0093(12) -0.0086(12)
Cl2 0.0456(15) 0.0504(15) 0.0439(15) -0.0065(12) 0.0162(12) -0.0102(12)
Cl3 0.0464(15) 0.0279(13) 0.088(2) -0.0140(13) -0.0151(14) 0.0084(11)

loop_
_atom_type_symbol
_atom_type_description
_atom_type_scat_dispersion_real
_atom_type_scat_dispersion_imag
_atom_type_scat_source
C C 0.0033 0.0016 'International Tables Vol C Tables 4.2.6.8 and 6.1.1.4'
H H 0.0000 0.0000 'International Tables Vol C Tables 4.2.6.8 and 6.1.1.4'
B B 0.0013 0.0007 'International Tables Vol C Tables 4.2.6.8 and 6.1.1.4'
Cl Cl 0.1484 0.1585 'International Tables Vol C Tables 4.2.6.8 and 6.1.1.4'
N N 0.0061 0.0033 'International Tables Vol C Tables 4.2.6.8 and 6.1.1.4'
P P 0.1023 0.0942 'International Tables Vol C Tables 4.2.6.8 and 6.1.1.4'
Ru Ru -1.2594 0.8363 'International Tables Vol C Tables 4.2.6.8 and 6.1.1.4'

loop_
_geom_angle_atom_site_label_1
_geom_angle_atom_site_label_2
_geom_angle_atom_site_label_3
_geom_angle
B1 Ru1 P1 78.7(3)
B1 Ru1 P2 79.0(3)
P1 Ru1 P2 157.41(7)
B1 Ru1 B2 177.4(4)
N2 B1 N1 105.9(7)
N2 B1 Ru1 126.8(6)
N1 B1 Ru1 126.8(6)
C8 P1 C12 111.5(3)
C8 P1 C7 102.8(4)
C12 P1 C7 100.8(3)
C8 P1 Ru1 116.1(3)
C12 P1 Ru1 117.7(2)
C7 P1 Ru1 105.3(2)
C21 P2 C16 101.9(3)
C21 P2 C17 110.0(3)
C16 P2 C17 102.5(4)
C21 P2 Ru1 118.4(3)
C16 P2 Ru1 104.7(2)
C17 P2 Ru1 116.6(3)
C1 N1 B1 108.1(6)
C1 N1 C7 127.2(6)
B1 N1 C7 118.8(6)
C2 C1 N1 131.4(7)
C2 C1 C6 120.1(7)
N1 C1 C6 108.4(6)
C1 C2 C3 118.5(7)
C4 C3 C2 121.9(7)
C3 C4 C5 120.4(7)
C6 C5 C4 118.1(7)
C5 C6 N2 131.0(7)
C5 C6 C1 121.0(7)
N2 C6 C1 107.9(6)
C6 N2 B1 108.7(6)
C6 N2 C16 126.4(6)
B1 N2 C16 118.8(6)
N1 C7 P1 107.8(5)
C9 C8 C11 108.4(6)
C9 C8 C10 107.7(7)
C11 C8 C10 109.1(6)
C9 C8 P1 106.9(5)
C11 C8 P1 114.7(6)
C10 C8 P1 109.8(5)
C15 C12 C13 107.9(7)
C15 C12 C14 107.9(6)
C13 C12 C14 108.9(6)
C15 C12 P1 107.1(5)
C13 C12 P1 109.7(5)
C14 C12 P1 115.1(5)
N2 C16 P2 107.9(5)
C18 C17 C19 110.3(6)
C18 C17 C20 108.9(7)
C19 C17 C20 107.2(7)
C18 C17 P2 114.5(6)
C19 C17 P2 109.0(5)
C20 C17 P2 106.6(5)
C23 C21 C24 108.5(6)
C23 C21 C22 109.5(7)
C24 C21 C22 107.6(6)
C23 C21 P2 109.7(5)
C24 C21 P2 106.5(5)
C22 C21 P2 114.9(5)
Cl3 C25 Cl1 110.8(5)
Cl3 C25 Cl2 110.9(5)
Cl1 C25 Cl2 109.5(5)

loop_
_geom_bond_atom_site_label_1
_geom_bond_atom_site_label_2
_geom_bond_distance
Ru1 B1 2.048(9)
Ru1 P1 2.376(2)
Ru1 P2 2.383(2)
Ru1 B2 2.333(9)
B1 N2 1.439(11)
B1 N1 1.444(10)
P1 C8 1.876(8)
P1 C12 1.882(7)
P1 C7 1.886(7)
P2 C21 1.889(8)
P2 C16 1.892(7)
P2 C17 1.902(8)
N1 C1 1.396(9)
N1 C7 1.462(9)
C1 C2 1.381(10)
C1 C6 1.431(10)
C2 C3 1.387(11)
C3 C4 1.385(12)
C4 C5 1.414(11)
C5 C6 1.376(10)
C6 N2 1.393(9)
N2 C16 1.465(9)
C8 C9 1.526(11)
C8 C11 1.538(10)
C8 C10 1.547(11)
C12 C15 1.525(11)
C12 C13 1.534(11)
C12 C14 1.551(10)
C17 C18 1.522(11)
C17 C19 1.529(11)
C17 C20 1.543(10)
C21 C23 1.532(10)
C21 C24 1.539(10)
C21 C22 1.551(11)
C25 Cl3 1.752(9)
C25 Cl1 1.754(9)
C25 Cl2 1.766(9)

loop_
_geom_torsion_atom_site_label_1
_geom_torsion_atom_site_label_2
_geom_torsion_atom_site_label_3
_geom_torsion_atom_site_label_4
_geom_torsion
N2 B1 N1 C1 9.3(8)
Ru1 B1 N1 C1 -163.1(6)
N2 B1 N1 C7 164.1(6)
Ru1 B1 N1 C7 -8.3(11)
B1 N1 C1 C2 173.3(8)
C7 N1 C1 C2 21.2(13)
B1 N1 C1 C6 -6.3(8)
C7 N1 C1 C6 -158.4(7)
N1 C1 C2 C3 -178.8(8)
C6 C1 C2 C3 0.7(11)
C1 C2 C3 C4 0.1(12)
C2 C3 C4 C5 0.4(13)
C3 C4 C5 C6 -1.8(12)
C4 C5 C6 N2 178.6(8)
C4 C5 C6 C1 2.6(11)
C2 C1 C6 C5 -2.1(11)
N1 C1 C6 C5 177.5(7)
C2 C1 C6 N2 -178.9(7)
N1 C1 C6 N2 0.7(8)
C5 C6 N2 B1 -171.1(8)
C1 C6 N2 B1 5.2(8)
C5 C6 N2 C16 -19.3(13)
C1 C6 N2 C16 157.0(7)
N1 B1 N2 C6 -8.9(8)
Ru1 B1 N2 C6 163.5(6)
N1 B1 N2 C16 -163.2(6)
Ru1 B1 N2 C16 9.2(10)
C1 N1 C7 P1 165.8(6)
B1 N1 C7 P1 16.2(9)
C8 P1 C7 N1 105.6(5)
C12 P1 C7 N1 -139.2(5)
Ru1 P1 C7 N1 -16.4(6)
C12 P1 C8 C9 -162.0(5)
C7 P1 C8 C9 -54.9(6)
Ru1 P1 C8 C9 59.5(6)
C12 P1 C8 C11 -41.8(7)
C7 P1 C8 C11 65.4(6)
Ru1 P1 C8 C11 179.7(5)
C12 P1 C8 C10 81.4(6)
C7 P1 C8 C10 -171.4(5)
Ru1 P1 C8 C10 -57.1(6)
C8 P1 C12 C15 -172.4(5)
C7 P1 C12 C15 79.1(6)
Ru1 P1 C12 C15 -34.6(6)
C8 P1 C12 C13 -55.6(6)
C7 P1 C12 C13 -164.0(5)
Ru1 P1 C12 C13 82.2(6)
C8 P1 C12 C14 67.6(6)
C7 P1 C12 C14 -40.9(6)
Ru1 P1 C12 C14 -154.6(5)
C6 N2 C16 P2 -166.7(6)
B1 N2 C16 P2 -17.4(8)
C21 P2 C16 N2 141.0(5)
C17 P2 C16 N2 -105.1(5)
Ru1 P2 C16 N2 17.1(6)
C16 P2 C21 C23 164.0(5)
C17 P2 C21 C23 55.9(6)
Ru1 P2 C21 C23 -81.9(6)
C16 P2 C21 C24 -78.7(6)
C17 P2 C21 C24 173.1(5)
Ru1 P2 C21 C24 35.4(6)
C16 P2 C21 C22 40.3(6)
C17 P2 C21 C22 -67.9(6)
Ru1 P2 C21 C22 154.4(5)
